data_8105250
loop_
_publ_author_name
'Dang, Limin'
'Yang, Huiqiong'

_publ_section_title
;
 Crystal structure of 18-crown-6 -- 1,4-diiodotetrafluorobenzene --
 acetonitrile (1/1/2), C22H30F4I2N2O6
;
_journal_issue 3
_journal_name_full 'Zeitschrift f\"ur Kristallographie - New Crystal Structures'
_journal_page_first 663
_journal_page_last 664
_journal_paper_doi 10.1515/ncrs-2019-0890
_journal_volume 235
_journal_year 2020
_chemical_formula_sum 'C11 H15 F2 I N O3'
_chemical_formula_weight 374.14
_space_group_IT_number 14
_space_group_name_Hall '-P 2yn'
_space_group_name_H-M_alt 'P 1 21/n 1'
_symmetry_cell_setting monoclinic
_symmetry_space_group_name_H-M 'P 1 21/n 1'
_atom_sites_solution_hydrogens geom
_atom_sites_solution_primary direct
_atom_sites_solution_secondary difmap
_cell_angle_alpha 90.00
_cell_angle_beta 92.862(3)
_cell_angle_gamma 90.00
_cell_formula_units_Z 4
_cell_length_a 7.6927(3)
_cell_length_b 12.4813(5)
_cell_length_c 15.0763(5)
_cell_measurement_reflns_used 2801
_cell_measurement_temperature 296(2)
_cell_measurement_theta_max 28.5010
_cell_measurement_theta_min 3.4380
_cell_volume 1445.74(9)
_computing_cell_refinement 'Bruker FRAMBO'
_computing_data_collection 'Bruker FRAMBO'
_computing_data_reduction 'Bruker SAINT'
_computing_molecular_graphics 'Bruker SHELXTL'
_computing_publication_material 'Bruker SHELXTL'
_computing_structure_refinement 'SHELXL-97 (Sheldrick, 1997)'
_computing_structure_solution 'SHELXS-97 (Sheldrick, 1990)'
_diffrn_ambient_temperature 296(2)
_diffrn_detector_area_resol_mean 16.2542
_diffrn_measured_fraction_theta_full 0.998
_diffrn_measured_fraction_theta_max 0.998
_diffrn_measurement_device_type 'Xcalibur, Eos, Gemini'
_diffrn_measurement_method 'phi and omega scans'
_diffrn_radiation_monochromator graphite
_diffrn_radiation_source 'Enhance (Mo) X-ray Source'
_diffrn_radiation_type MoK\a
_diffrn_radiation_wavelength 0.71073
_diffrn_reflns_av_R_equivalents 0.0195
_diffrn_reflns_av_sigmaI/netI 0.0221
_diffrn_reflns_limit_h_max 9
_diffrn_reflns_limit_h_min -8
_diffrn_reflns_limit_k_max 15
_diffrn_reflns_limit_k_min -13
_diffrn_reflns_limit_l_max 17
_diffrn_reflns_limit_l_min -18
_diffrn_reflns_number 6533
_diffrn_reflns_theta_full 25.50
_diffrn_reflns_theta_max 25.50
_diffrn_reflns_theta_min 3.26
_exptl_absorpt_coefficient_mu 2.237
_exptl_absorpt_correction_T_max 0.7447
_exptl_absorpt_correction_T_min 0.6272
_exptl_absorpt_correction_type multi-scan
_exptl_absorpt_process_details
;
CrysAlisPro, Agilent Technologies,
Version 1.171.36.32 (release 02-08-2013 CrysAlis171 .NET)
(compiled Aug  2 2013,16:46:58)
Empirical absorption correction using spherical harmonics,
 implemented in SCALE3 ABSPACK scaling algorithm.
;
_exptl_crystal_colour colourless
_exptl_crystal_density_diffrn 1.719
_exptl_crystal_density_method 'not measured'
_exptl_crystal_description block
_exptl_crystal_F_000 732
_exptl_crystal_size_max 0.23
_exptl_crystal_size_mid 0.18
_exptl_crystal_size_min 0.14
_refine_diff_density_max 0.389
_refine_diff_density_min -0.456
_refine_diff_density_rms 0.054
_refine_ls_extinction_coef 0.0090(4)
_refine_ls_extinction_expression Fc^*^=kFc[1+0.001xFc^2^\l^3^/sin(2\q)]^-1/4^
_refine_ls_extinction_method SHELXL
_refine_ls_goodness_of_fit_ref 1.063
_refine_ls_hydrogen_treatment constr
_refine_ls_matrix_type full
_refine_ls_number_parameters 165
_refine_ls_number_reflns 2684
_refine_ls_number_restraints 0
_refine_ls_restrained_S_all 1.063
_refine_ls_R_factor_all 0.0298
_refine_ls_R_factor_gt 0.0242
_refine_ls_shift/su_max 0.001
_refine_ls_shift/su_mean 0.000
_refine_ls_structure_factor_coef Fsqd
_refine_ls_weighting_details 'calc w=1/[\s^2^(Fo^2^)+(0.0268P)^2^+0.1840P] where P=(Fo^2^+2Fc^2^)/3'
_refine_ls_weighting_scheme calc
_refine_ls_wR_factor_gt 0.0556
_refine_ls_wR_factor_ref 0.0581
_reflns_number_gt 2334
_reflns_number_total 2684
_reflns_threshold_expression >2sigma(I)
_cod_data_source_file suppl_ncrs-2019-0890_suppl.cif
_cod_data_source_block DLM-4
_cod_depositor_comments
;
The following automatic conversions were performed:

data item '_symmetry_cell_setting' value 'Monoclinic' was changed to
'monoclinic' in accordance with the built-in table derived from the
CIF Core dictionary named 'cif_core.dic' version 2.4.5 last updated
on 2014-11-21.

Automatic conversion script
Id: cif_fix_values 8738 2021-04-28 16:35:53Z antanas 
;
_cod_original_sg_symbol_H-M P2(1)/n
_cod_database_code 8105250

loop_
_symmetry_equiv_pos_as_xyz
'x, y, z'
'-x+1/2, y+1/2, -z+1/2'
'-x, -y, -z'
'x-1/2, -y-1/2, z-1/2'

loop_
_atom_site_label
_atom_site_type_symbol
_atom_site_fract_x
_atom_site_fract_y
_atom_site_fract_z
_atom_site_U_iso_or_equiv
_atom_site_adp_type
_atom_site_occupancy
_atom_site_symmetry_multiplicity
_atom_site_calc_flag
_atom_site_refinement_flags
_atom_site_disorder_assembly
_atom_site_disorder_group
C1 C 0.3682(3) 0.4316(2) -0.02485(17) 0.0491(6) Uani 1 1 d . . .
C2 C 0.3547(4) 0.48948(19) 0.05272(17) 0.0476(6) Uani 1 1 d . . .
C3 C 0.4905(4) 0.5573(2) 0.07586(16) 0.0492(6) Uani 1 1 d . . .
C4 C 0.7265(4) 0.2383(2) 0.0841(2) 0.0671(8) Uani 1 1 d . . .
H4A H 0.7928 0.1940 0.1264 0.081 Uiso 1 1 calc R . .
H4B H 0.7353 0.3121 0.1040 0.081 Uiso 1 1 calc R . .
C5 C 0.4733(4) 0.2115(2) 0.1628(2) 0.0651(8) Uani 1 1 d . . .
H5A H 0.4731 0.2850 0.1837 0.078 Uiso 1 1 calc R . .
H5B H 0.5390 0.1684 0.2063 0.078 Uiso 1 1 calc R . .
C6 C 0.2909(4) 0.1708(2) 0.1520(2) 0.0655(8) Uani 1 1 d . . .
H6A H 0.2291 0.1861 0.2050 0.079 Uiso 1 1 calc R . .
H6B H 0.2306 0.2064 0.1022 0.079 Uiso 1 1 calc R . .
C7 C 0.1239(4) 0.0136(3) 0.13268(18) 0.0577(8) Uani 1 1 d . . .
H7A H 0.0533 0.0473 0.0854 0.069 Uiso 1 1 calc R . .
H7B H 0.0686 0.0256 0.1882 0.069 Uiso 1 1 calc R . .
C8 C 0.1383(3) -0.1033(3) 0.11558(17) 0.0574(7) Uani 1 1 d . . .
H8A H 0.2247 -0.1347 0.1568 0.069 Uiso 1 1 calc R . .
H8B H 0.0275 -0.1378 0.1241 0.069 Uiso 1 1 calc R . .
C9 C 0.2015(4) -0.2280(2) 0.0049(2) 0.0658(8) Uani 1 1 d . . .
H9A H 0.0877 -0.2615 0.0047 0.079 Uiso 1 1 calc R . .
H9B H 0.2772 -0.2642 0.0487 0.079 Uiso 1 1 calc R . .
C10 C 0.8654(4) 0.4174(3) 0.4098(2) 0.0668(8) Uani 1 1 d . . .
H10A H 0.9868 0.4286 0.4248 0.100 Uiso 1 1 calc R . .
H10B H 0.8341 0.3454 0.4248 0.100 Uiso 1 1 calc R . .
H10C H 0.7975 0.4669 0.4423 0.100 Uiso 1 1 calc R . .
C11 C 0.8325(4) 0.4341(3) 0.3168(2) 0.0602(7) Uani 1 1 d . . .
F1 F 0.2420(2) 0.36278(13) -0.05064(11) 0.0653(4) Uani 1 1 d . . .
F2 F 0.4865(2) 0.61676(13) 0.15008(10) 0.0657(4) Uani 1 1 d . . .
I1 I 0.13922(2) 0.476008(16) 0.129290(12) 0.05781(11) Uani 1 1 d . . .
N1 N 0.8053(4) 0.4493(3) 0.2437(2) 0.0973(10) Uani 1 1 d . . .
O1 O 0.5512(2) 0.20603(15) 0.07992(12) 0.0611(5) Uani 1 1 d . . .
O2 O 0.2939(2) 0.05886(14) 0.13699(12) 0.0551(5) Uani 1 1 d . . .
O3 O 0.1873(2) -0.11909(13) 0.02743(11) 0.0519(4) Uani 1 1 d . . .

loop_
_atom_site_aniso_label
_atom_site_aniso_U_11
_atom_site_aniso_U_22
_atom_site_aniso_U_33
_atom_site_aniso_U_23
_atom_site_aniso_U_13
_atom_site_aniso_U_12
C1 0.0525(15) 0.0445(14) 0.0501(15) 0.0021(12) -0.0005(12) 0.0053(13)
C2 0.0508(16) 0.0484(14) 0.0441(15) 0.0058(12) 0.0072(12) 0.0119(12)
C3 0.0605(17) 0.0488(14) 0.0385(14) -0.0017(11) 0.0041(12) 0.0139(13)
C4 0.069(2) 0.0532(17) 0.078(2) -0.0191(15) -0.0071(16) -0.0030(15)
C5 0.085(2) 0.0545(17) 0.0559(18) -0.0126(14) 0.0027(16) 0.0089(16)
C6 0.076(2) 0.0617(18) 0.0599(18) -0.0037(14) 0.0135(15) 0.0196(16)
C7 0.0455(17) 0.080(2) 0.0478(17) -0.0044(13) 0.0046(13) 0.0124(14)
C8 0.0463(15) 0.074(2) 0.0522(16) 0.0096(13) 0.0040(13) -0.0045(13)
C9 0.0577(18) 0.0496(16) 0.090(2) -0.0016(15) 0.0013(16) -0.0057(14)
C10 0.0598(18) 0.078(2) 0.0628(19) 0.0005(17) -0.0012(14) -0.0083(16)
C11 0.0522(17) 0.0681(18) 0.061(2) -0.0150(16) 0.0094(14) -0.0125(15)
F1 0.0612(10) 0.0660(10) 0.0690(11) -0.0114(8) 0.0057(8) -0.0044(8)
F2 0.0747(11) 0.0744(10) 0.0487(9) -0.0147(8) 0.0091(8) 0.0053(9)
I1 0.05843(15) 0.06549(16) 0.05043(14) 0.00430(8) 0.01201(9) 0.00826(9)
N1 0.105(3) 0.126(3) 0.061(2) -0.0091(18) 0.0078(18) -0.026(2)
O1 0.0606(12) 0.0655(12) 0.0570(12) -0.0137(9) 0.0017(9) 0.0007(9)
O2 0.0538(11) 0.0566(10) 0.0551(11) -0.0018(9) 0.0042(9) 0.0133(9)
O3 0.0577(11) 0.0481(10) 0.0497(11) 0.0030(8) 0.0002(8) 0.0062(8)

loop_
_atom_type_symbol
_atom_type_description
_atom_type_scat_dispersion_real
_atom_type_scat_dispersion_imag
_atom_type_scat_source
C C 0.0033 0.0016 'International Tables Vol C Tables 4.2.6.8 and 6.1.1.4'
H H 0.0000 0.0000 'International Tables Vol C Tables 4.2.6.8 and 6.1.1.4'
N N 0.0061 0.0033 'International Tables Vol C Tables 4.2.6.8 and 6.1.1.4'
O O 0.0106 0.0060 'International Tables Vol C Tables 4.2.6.8 and 6.1.1.4'
F F 0.0171 0.0103 'International Tables Vol C Tables 4.2.6.8 and 6.1.1.4'
I I -0.4742 1.8119 'International Tables Vol C Tables 4.2.6.8 and 6.1.1.4'

loop_
_geom_angle_atom_site_label_1
_geom_angle_atom_site_label_2
_geom_angle_atom_site_label_3
_geom_angle
_geom_angle_site_symmetry_1
_geom_angle_site_symmetry_3
F1 C1 C3 119.1(2) . 3_665
F1 C1 C2 119.8(2) . .
C3 C1 C2 121.2(2) 3_665 .
C3 C2 C1 116.6(2) . .
C3 C2 I1 121.78(19) . .
C1 C2 I1 121.6(2) . .
F2 C3 C1 117.6(2) . 3_665
F2 C3 C2 120.1(2) . .
C1 C3 C2 122.3(2) 3_665 .
O1 C4 C9 109.6(2) . 3_655
O1 C4 H4A 109.8 . .
C9 C4 H4A 109.8 3_655 .
O1 C4 H4B 109.8 . .
C9 C4 H4B 109.8 3_655 .
H4A C4 H4B 108.2 . .
O1 C5 C6 108.9(2) . .
O1 C5 H5A 109.9 . .
C6 C5 H5A 109.9 . .
O1 C5 H5B 109.9 . .
C6 C5 H5B 109.9 . .
H5A C5 H5B 108.3 . .
O2 C6 C5 109.3(2) . .
O2 C6 H6A 109.8 . .
C5 C6 H6A 109.8 . .
O2 C6 H6B 109.8 . .
C5 C6 H6B 109.8 . .
H6A C6 H6B 108.3 . .
O2 C7 C8 108.7(2) . .
O2 C7 H7A 109.9 . .
C8 C7 H7A 109.9 . .
O2 C7 H7B 109.9 . .
C8 C7 H7B 109.9 . .
H7A C7 H7B 108.3 . .
O3 C8 C7 109.0(2) . .
O3 C8 H8A 109.9 . .
C7 C8 H8A 109.9 . .
O3 C8 H8B 109.9 . .
C7 C8 H8B 109.9 . .
H8A C8 H8B 108.3 . .
O3 C9 C4 109.9(2) . 3_655
O3 C9 H9A 109.7 . .
C4 C9 H9A 109.7 3_655 .
O3 C9 H9B 109.7 . .
C4 C9 H9B 109.7 3_655 .
H9A C9 H9B 108.2 . .
C11 C10 H10A 109.5 . .
C11 C10 H10B 109.5 . .
H10A C10 H10B 109.5 . .
C11 C10 H10C 109.5 . .
H10A C10 H10C 109.5 . .
H10B C10 H10C 109.5 . .
N1 C11 C10 178.6(4) . .
C4 O1 C5 113.2(2) . .
C6 O2 C7 112.1(2) . .
C9 O3 C8 112.9(2) . .

loop_
_geom_bond_atom_site_label_1
_geom_bond_atom_site_label_2
_geom_bond_distance
_geom_bond_site_symmetry_2
C1 F1 1.339(3) .
C1 C3 1.370(4) 3_665
C1 C2 1.383(4) .
C2 C3 1.376(4) .
C2 I1 2.074(3) .
C3 F2 1.344(3) .
C3 C1 1.370(4) 3_665
C4 O1 1.406(3) .
C4 C9 1.483(4) 3_655
C4 H4A 0.9700 .
C4 H4B 0.9700 .
C5 O1 1.414(3) .
C5 C6 1.494(4) .
C5 H5A 0.9700 .
C5 H5B 0.9700 .
C6 O2 1.416(3) .
C6 H6A 0.9700 .
C6 H6B 0.9700 .
C7 O2 1.423(3) .
C7 C8 1.487(4) .
C7 H7A 0.9700 .
C7 H7B 0.9700 .
C8 O3 1.413(3) .
C8 H8A 0.9700 .
C8 H8B 0.9700 .
C9 O3 1.406(3) .
C9 C4 1.483(4) 3_655
C9 H9A 0.9700 .
C9 H9B 0.9700 .
C10 C11 1.428(4) .
C10 H10A 0.9600 .
C10 H10B 0.9600 .
C10 H10C 0.9600 .
C11 N1 1.127(4) .

loop_
_geom_torsion_atom_site_label_1
_geom_torsion_atom_site_label_2
_geom_torsion_atom_site_label_3
_geom_torsion_atom_site_label_4
_geom_torsion
_geom_torsion_site_symmetry_1
_geom_torsion_site_symmetry_2
_geom_torsion_site_symmetry_3
_geom_torsion_site_symmetry_4
F1 C1 C2 C3 178.9(2) . . . .
C3 C1 C2 C3 -0.6(4) 3_665 . . .
F1 C1 C2 I1 -1.8(3) . . . .
C3 C1 C2 I1 178.69(19) 3_665 . . .
C1 C2 C3 F2 179.6(2) . . . .
I1 C2 C3 F2 0.3(3) . . . .
C1 C2 C3 C1 0.6(4) . . . 3_665
I1 C2 C3 C1 -178.68(19) . . . 3_665
O1 C5 C6 O2 69.9(3) . . . .
O2 C7 C8 O3 -70.8(3) . . . .
C9 C4 O1 C5 178.9(2) 3_655 . . .
C6 C5 O1 C4 -177.3(2) . . . .
C5 C6 O2 C7 175.6(2) . . . .
C8 C7 O2 C6 179.2(2) . . . .
C4 C9 O3 C8 -173.2(2) 3_655 . . .
C7 C8 O3 C9 -179.1(2) . . . .
